data_1101093
loop_
_publ_author_name
'Francisco Hueso-Ure\~na'
'Antonio L. Pe\~nas-Chamorro'
'Miguel N. Moreno-Carretero'
'Miguel Quir\'os'
'Juan M. Salas'

_publ_section_title
;
 A cobalt(II) complex with the N,N,O-tridentate ligand
 6-amino-5-formyl-1,3-dimethyluracilato-benzoyl-hydrazone
;
_journal_name_full 'Journal of Chemical Crystallography'
_journal_page_first 283
_journal_page_last 286
_journal_paper_doi 10.1023/A:1009565600126
_journal_volume 29
_journal_year 1999
_chemical_formula_sum 'C34 H42 Co N12 O8'
_chemical_formula_weight 805.73
_space_group_IT_number 2
_symmetry_cell_setting triclinic
_symmetry_space_group_name_Hall '-P 1'
_symmetry_space_group_name_H-M 'P -1'
_cell_angle_alpha 78.372(6)
_cell_angle_beta 74.585(6)
_cell_angle_gamma 71.113(5)
_cell_formula_units_Z 2
_cell_length_a 9.7368(8)
_cell_length_b 12.3461(11)
_cell_length_c 17.1837(14)
_cell_measurement_temperature 293(2)
_cell_volume 1869.0(3)
_diffrn_ambient_temperature 293(2)
_exptl_crystal_density_diffrn 1.432
_refine_ls_R_factor_obs 0.0446
_refine_ls_wR_factor_obs 0.1140
_cod_depositor_comments
;
The following automatic conversions were performed:
'_symmetry_cell_setting' value 'Triclinic' changed to 'triclinic'
according to '/home/saulius/struct/CIF-dictionaries/cif_core.dic'
dictionary named 'cif_core.dic' version 2.4.1 from 2010-06-29.

Automatic conversion script
Id: cif_fix_enum 1527 2010-12-29 10:47:43Z saulius 
;
_cod_database_code 1101093

loop_
_symmetry_equiv_pos_as_xyz
'x, y, z'
'-x, -y, -z'

loop_
_atom_site_aniso_label
_atom_site_aniso_U_11
_atom_site_aniso_U_22
_atom_site_aniso_U_33
_atom_site_aniso_U_23
_atom_site_aniso_U_13
_atom_site_aniso_U_12
Co 0.02600(14) 0.0408(2) 0.02970(14) -0.01115(11) -0.00519(10) -0.00279(11)
N1A 0.0443(10) 0.0424(10) 0.0358(9) -0.0072(8) -0.0051(8) -0.0054(8)
C1A 0.063(2) 0.0406(12) 0.0545(15) -0.0079(11) -0.0027(12) -0.0050(12)
C2A 0.0482(13) 0.0501(13) 0.0365(11) -0.0034(10) -0.0096(10) -0.0123(11)
O2A 0.0732(14) 0.0553(11) 0.0583(11) -0.0032(9) 0.0043(10) -0.0208(10)
N3A 0.0392(10) 0.0544(11) 0.0376(9) -0.0101(8) -0.0009(8) -0.0118(9)
C3A 0.0509(15) 0.067(2) 0.0527(15) -0.0119(13) 0.0093(12) -0.0219(13)
C4A 0.0349(11) 0.0512(12) 0.0322(10) -0.0101(9) -0.0072(8) -0.0077(9)
O4A 0.0440(9) 0.0560(10) 0.0447(9) -0.0188(8) 0.0060(7) -0.0079(8)
C5A 0.0337(10) 0.0448(11) 0.0313(10) -0.0103(8) -0.0057(8) -0.0056(9)
C51A 0.0313(10) 0.0441(11) 0.0329(10) -0.0140(8) -0.0053(8) -0.0019(8)
N51A 0.0304(8) 0.0412(9) 0.0330(8) -0.0119(7) -0.0061(7) -0.0048(7)
N52A 0.0395(10) 0.0408(10) 0.0411(10) -0.0153(8) -0.0034(8) -0.0069(8)
C52A 0.0285(9) 0.0438(11) 0.0381(10) -0.0096(9) -0.0084(8) -0.0040(8)
O52A 0.0342(7) 0.0434(8) 0.0347(7) -0.0108(6) -0.0047(6) -0.0050(6)
C1F 0.0318(10) 0.0434(11) 0.0412(11) -0.0078(9) -0.0076(9) -0.0037(9)
C2F 0.0569(15) 0.0504(14) 0.0417(12) -0.0133(10) -0.0032(11) -0.0105(12)
C3F 0.071(2) 0.0483(14) 0.060(2) -0.0197(12) -0.0034(14) -0.0138(13)
C4F 0.072(2) 0.0443(14) 0.060(2) -0.0067(12) -0.0031(14) -0.0143(13)
C5F 0.067(2) 0.0571(15) 0.0429(13) -0.0016(11) -0.0058(12) -0.0182(13)
C6F 0.0478(13) 0.0521(13) 0.0407(12) -0.0118(10) -0.0069(10) -0.0101(11)
C6A 0.0327(10) 0.0440(11) 0.0310(9) -0.0083(8) -0.0097(8) -0.0047(9)
N6A 0.0360(9) 0.0394(9) 0.0375(9) -0.0125(7) -0.0023(7) -0.0038(7)
N1B 0.0300(9) 0.0502(11) 0.0395(9) -0.0113(8) -0.0097(7) -0.0015(8)
C1B 0.0422(14) 0.101(2) 0.058(2) -0.035(2) -0.0233(12) 0.0039(14)
C2B 0.0327(11) 0.0476(12) 0.0497(13) -0.0059(10) -0.0092(9) -0.0028(9)
O2B 0.0338(9) 0.0831(14) 0.0721(13) -0.0189(11) -0.0208(9) 0.0016(9)
N3B 0.0292(9) 0.0576(12) 0.0509(11) -0.0175(9) -0.0034(8) 0.0018(8)
C3B 0.0338(13) 0.084(2) 0.077(2) -0.033(2) 0.0006(13) 0.0062(13)
C4B 0.0360(12) 0.0614(15) 0.0482(13) -0.0220(11) -0.0049(10) -0.0005(11)
O4B 0.0486(11) 0.121(2) 0.0760(14) -0.0669(14) -0.0096(10) 0.0090(12)
C5B 0.0298(10) 0.0468(12) 0.0361(10) -0.0127(9) -0.0042(8) -0.0026(9)
C51B 0.0352(10) 0.0443(11) 0.0319(10) -0.0147(8) -0.0036(8) -0.0061(9)
N51B 0.0283(8) 0.0464(10) 0.0314(8) -0.0114(7) -0.0083(7) -0.0056(7)
N52B 0.0321(9) 0.0548(11) 0.0359(9) -0.0156(8) -0.0106(7) -0.0078(8)
O52B 0.0299(7) 0.0511(9) 0.0409(8) -0.0138(7) -0.0092(6) -0.0034(6)
C52B 0.0320(10) 0.0459(12) 0.0363(10) -0.0045(9) -0.0096(8) -0.0101(9)
C1G 0.0332(10) 0.0465(12) 0.0444(11) 0.0003(9) -0.0137(9) -0.0139(9)
C2G 0.0339(12) 0.067(2) 0.0552(14) -0.0057(12) -0.0099(10) -0.0111(11)
C3G 0.0330(13) 0.083(2) 0.081(2) -0.005(2) -0.0178(13) -0.0105(13)
C4G 0.0451(15) 0.081(2) 0.091(2) -0.001(2) -0.039(2) -0.0208(14)
C5G 0.060(2) 0.074(2) 0.070(2) -0.0034(14) -0.0343(15) -0.0278(15)
C6G 0.0411(12) 0.0601(15) 0.0539(14) -0.0073(11) -0.0181(11) -0.0149(11)
C6B 0.0273(9) 0.0382(10) 0.0344(10) -0.0056(8) -0.0066(8) -0.0045(8)
N6B 0.0298(8) 0.0433(9) 0.0315(8) -0.0120(7) -0.0076(7) -0.0030(7)
C1D 0.067(2) 0.079(2) 0.074(2) -0.015(2) -0.027(2) -0.018(2)
O1D 0.0811(15) 0.0730(13) 0.0554(11) -0.0237(10) -0.0061(11) -0.0228(11)
N1D 0.0558(14) 0.074(2) 0.0637(14) -0.0297(12) -0.0137(11) -0.0098(12)
C2D 0.087(3) 0.122(4) 0.139(4) -0.048(3) -0.051(3) -0.022(3)
C3D 0.109(4) 0.212(7) 0.156(5) -0.119(5) 0.014(4) -0.020(4)
C1E 0.124(5) 0.086(3) 0.167(5) 0.001(3) -0.007(4) -0.040(3)
O1E 0.252(6) 0.115(3) 0.237(6) 0.059(4) -0.090(5) -0.069(4)
N1E 0.094(3) 0.079(2) 0.127(3) -0.016(2) -0.001(2) -0.033(2)
C2E 0.176(7) 0.099(4) 0.273(10) 0.024(5) -0.085(7) -0.033(4)
C3E 0.175(7) 0.282(11) 0.267(11) -0.020(9) 0.005(7) -0.167(8)

loop_
_atom_site_label
_atom_site_type_symbol
_atom_site_fract_x
_atom_site_fract_y
_atom_site_fract_z
_atom_site_U_iso_or_equiv
_atom_site_thermal_displace_type
_atom_site_occupancy
_atom_site_calc_flag
_atom_site_refinement_flags
_atom_site_disorder_group
Co Co 0.35173(3) 0.04190(2) 0.23607(2) 0.03303(9) Uani 1 d . .
N1A N 0.5507(2) 0.2621(2) 0.06076(11) 0.0430(4) Uani 1 d . .
C1A C 0.4684(3) 0.3729(2) 0.0922(2) 0.0568(7) Uani 1 d . .
H11A H 0.4878(17) 0.3706(6) 0.1446(6) 0.068 Uiso 1 d R .
H12A H 0.3639(4) 0.3859(8) 0.0974(11) 0.068 Uiso 1 d R .
H13A H 0.4997(16) 0.4344(3) 0.0554(6) 0.068 Uiso 1 d R .
C2A C 0.6735(3) 0.2619(2) -0.00263(14) 0.0456(5) Uani 1 d . .
O2A O 0.7081(2) 0.3504(2) -0.03176(12) 0.0660(5) Uani 1 d . .
N3A N 0.7538(2) 0.1574(2) -0.02927(11) 0.0450(4) Uani 1 d . .
C3A C 0.8876(3) 0.1542(3) -0.0948(2) 0.0592(7) Uani 1 d . .
H31A H 0.8779(9) 0.1257(15) -0.1405(5) 0.071 Uiso 1 d R .
H32A H 0.9733(4) 0.1040(13) -0.0754(4) 0.071 Uiso 1 d R .
H33A H 0.8988(12) 0.2305(4) -0.1111(8) 0.071 Uiso 1 d R .
C4A C 0.7144(2) 0.0548(2) -0.00186(13) 0.0399(5) Uani 1 d . .
O4A O 0.7889(2) -0.0317(2) -0.03489(10) 0.0511(4) Uani 1 d . .
C5A C 0.5889(2) 0.0587(2) 0.06506(12) 0.0375(4) Uani 1 d . .
C51A C 0.5447(2) -0.0433(2) 0.09267(12) 0.0373(4) Uani 1 d . .
H51A H 0.5928(2) -0.1052(2) 0.06286(12) 0.045 Uiso 1 d R .
N51A N 0.4423(2) -0.0570(2) 0.15634(10) 0.0353(4) Uani 1 d . .
N52A N 0.4166(2) -0.1655(2) 0.17776(11) 0.0412(4) Uani 1 d . .
H52A H 0.4446(2) -0.2180(2) 0.14613(11) 0.049 Uiso 1 d R .
C52A C 0.3437(2) -0.1746(2) 0.25318(13) 0.0375(4) Uani 1 d . .
O52A O 0.3017(2) -0.09235(13) 0.29941(9) 0.0386(3) Uani 1 d . .
C1F C 0.3080(2) -0.2849(2) 0.28884(14) 0.0403(5) Uani 1 d . .
C2F C 0.3184(3) -0.3652(2) 0.2398(2) 0.0513(6) Uani 1 d . .
H2F H 0.3488(3) -0.3501(2) 0.1836(2) 0.062 Uiso 1 d R .
C3F C 0.2835(3) -0.4670(2) 0.2735(2) 0.0608(7) Uani 1 d . .
H3F H 0.2882(3) -0.5191(2) 0.2399(2) 0.073 Uiso 1 d R .
C4F C 0.2430(4) -0.4920(2) 0.3572(2) 0.0615(7) Uani 1 d . .
H4F H 0.2225(4) -0.5616(2) 0.3800(2) 0.074 Uiso 1 d R .
C5F C 0.2321(3) -0.4129(2) 0.4065(2) 0.0574(6) Uani 1 d . .
H5F H 0.2041(3) -0.4293(2) 0.4627(2) 0.069 Uiso 1 d R .
C6F C 0.2624(3) -0.3097(2) 0.37314(15) 0.0476(5) Uani 1 d . .
H6F H 0.2528(3) -0.2563(2) 0.40687(15) 0.057 Uiso 1 d R .
C6A C 0.5131(2) 0.1626(2) 0.10014(12) 0.0364(4) Uani 1 d . .
N6A N 0.4086(2) 0.1670(2) 0.16672(11) 0.0394(4) Uani 1 d . .
H6A H 0.3604(2) 0.2346(2) 0.18043(11) 0.047 Uiso 1 d R .
N1B N -0.0915(2) 0.1917(2) 0.21935(11) 0.0411(4) Uani 1 d . .
C1B C -0.0924(3) 0.1540(3) 0.1446(2) 0.0668(9) Uani 1 d . .
H11B H -0.0650(22) 0.0712(3) 0.1505(5) 0.080 Uiso 1 d R .
H12B H -0.0228(17) 0.1812(15) 0.1003(3) 0.080 Uiso 1 d R .
H13B H -0.1903(7) 0.1848(15) 0.1335(7) 0.080 Uiso 1 d R .
C2B C -0.2290(3) 0.2550(2) 0.25980(15) 0.0455(5) Uani 1 d . .
O2B O -0.3405(2) 0.2728(2) 0.23500(13) 0.0643(5) Uani 1 d . .
N3B N -0.2325(2) 0.2965(2) 0.32875(13) 0.0489(5) Uani 1 d . .
C3B C -0.3789(3) 0.3649(3) 0.3701(2) 0.0700(9) Uani 1 d . .
H31B H -0.4160(11) 0.4318(10) 0.3338(5) 0.084 Uiso 1 d R .
H32B H -0.3686(5) 0.3887(16) 0.4177(7) 0.084 Uiso 1 d R .
H33B H -0.4471(7) 0.3191(6) 0.3859(11) 0.084 Uiso 1 d R .
C4B C -0.1093(3) 0.2781(2) 0.3612(2) 0.0505(6) Uani 1 d . .
O4B O -0.1242(2) 0.3192(2) 0.42311(14) 0.0827(8) Uani 1 d . .
C5B C 0.0289(2) 0.2071(2) 0.31972(13) 0.0391(5) Uani 1 d . .
C51B C 0.1506(2) 0.1885(2) 0.35455(12) 0.0377(4) Uani 1 d . .
H51B H 0.1356(2) 0.2230(2) 0.40068(12) 0.045 Uiso 1 d R .
N51B N 0.2836(2) 0.1257(2) 0.32568(10) 0.0353(4) Uani 1 d . .
N52B N 0.3980(2) 0.1138(2) 0.36379(11) 0.0400(4) Uani 1 d . .
H52B H 0.3858(2) 0.1493(2) 0.40443(11) 0.048 Uiso 1 d R .
O52B O 0.5371(2) -0.00551(14) 0.27210(9) 0.0412(3) Uani 1 d . .
C52B C 0.5273(2) 0.0432(2) 0.33237(13) 0.0380(4) Uani 1 d . .
C1G C 0.6592(2) 0.0204(2) 0.36662(14) 0.0406(5) Uani 1 d . .
C2G C 0.7946(3) -0.0412(2) 0.3235(2) 0.0532(6) Uani 1 d . .
H2G H 0.8000(3) -0.0654(2) 0.2747(2) 0.064 Uiso 1 d R .
C3G C 0.9215(3) -0.0667(3) 0.3533(2) 0.0670(8) Uani 1 d . .
H3G H 1.0127(3) -0.1063(3) 0.3238(2) 0.080 Uiso 1 d R .
C4G C 0.9135(3) -0.0336(3) 0.4262(2) 0.0687(8) Uani 1 d . .
H4G H 0.9990(3) -0.0528(3) 0.4465(2) 0.082 Uiso 1 d R .
C5G C 0.7805(3) 0.0273(3) 0.4696(2) 0.0627(7) Uani 1 d . .
H5G H 0.7766(3) 0.0504(3) 0.5186(2) 0.075 Uiso 1 d R .
C6G C 0.6515(3) 0.0548(2) 0.4403(2) 0.0500(6) Uani 1 d . .
H6G H 0.5610(3) 0.0956(2) 0.4697(2) 0.060 Uiso 1 d R .
C6B C 0.0392(2) 0.1625(2) 0.24757(12) 0.0344(4) Uani 1 d . .
N6B N 0.1623(2) 0.0961(2) 0.20839(10) 0.0354(4) Uani 1 d . .
H6B H 0.1566(2) 0.0743(2) 0.16513(10) 0.043 Uiso 1 d R .
C1D C 0.2213(4) 0.2880(3) 0.5464(2) 0.0710(8) Uani 1 d . .
H1D H 0.1225(4) 0.2991(3) 0.5456(2) 0.085 Uiso 1 d R .
O1D O 0.3161(3) 0.2473(2) 0.48948(12) 0.0691(6) Uani 1 d . .
N1D N 0.2487(3) 0.3173(2) 0.6095(2) 0.0635(6) Uani 1 d . .
C2D C 0.3981(5) 0.2987(4) 0.6154(3) 0.1078(15) Uani 1 d . .
H21D H 0.4065(9) 0.2734(24) 0.6710(4) 0.129 Uiso 1 d R .
H22D H 0.4248(12) 0.3694(8) 0.5971(17) 0.129 Uiso 1 d R .
H23D H 0.4635(6) 0.2407(19) 0.5821(15) 0.129 Uiso 1 d R .
C3D C 0.1317(6) 0.3620(6) 0.6765(4) 0.160(3) Uani 1 d . .
H31D H 0.1223(35) 0.4420(12) 0.6760(17) 0.192 Uiso 1 d R .
H32D H 0.1554(25) 0.3193(26) 0.7268(4) 0.192 Uiso 1 d R .
H33D H 0.0396(11) 0.3544(37) 0.6713(16) 0.192 Uiso 1 d R .
C1E C -0.0148(7) 0.4888(5) -0.1205(4) 0.131(2) Uani 1 d . .
H1E H -0.0889(7) 0.4518(5) -0.1011(4) 0.157 Uiso 1 d R .
O1E O -0.0468(7) 0.5794(4) -0.1592(4) 0.202(2) Uani 1 d . .
N1E N 0.1185(5) 0.4318(3) -0.1009(3) 0.1019(11) Uani 1 d . .
C2E C 0.1323(9) 0.3244(5) -0.0516(5) 0.184(3) Uani 1 d . .
H21E H 0.1889(52) 0.3191(19) -0.0122(22) 0.221 Uiso 1 d R .
H22E H 0.1822(54) 0.2633(5) -0.0849(7) 0.221 Uiso 1 d R .
H23E H 0.0353(9) 0.3176(20) -0.0240(26) 0.221 Uiso 1 d R .
C3E C 0.2405(9) 0.4739(9) -0.1285(6) 0.229(5) Uani 1 d . .
H31E H 0.3287(13) 0.4129(17) -0.1211(38) 0.275 Uiso 1 d R .
H32E H 0.2290(36) 0.5350(40) -0.0983(29) 0.275 Uiso 1 d R .
H33E H 0.2488(44) 0.5030(54) -0.1852(12) 0.275 Uiso 1 d R .

loop_
_geom_bond_atom_site_label_1
_geom_bond_atom_site_label_2
_geom_bond_distance
_geom_bond_site_symmetry_2
_geom_bond_publ_flag
Co N51A 1.866(2) . ?
Co N51B 1.880(2) . ?
Co N6A 1.890(2) . ?
Co N6B 1.902(2) . ?
Co O52A 1.919(2) . ?
Co O52B 1.9362(15) . ?
N1A C2A 1.387(3) . ?
N1A C6A 1.387(3) . ?
N1A C1A 1.471(3) . ?
C2A O2A 1.219(3) . ?
C2A N3A 1.371(3) . ?
N3A C4A 1.398(3) . ?
N3A C3A 1.473(3) . ?
C4A O4A 1.230(3) . ?
C4A C5A 1.433(3) . ?
C5A C51A 1.414(3) . ?
C5A C6A 1.420(3) . ?
C51A N51A 1.294(3) . ?
N51A N52A 1.400(3) . ?
N52A C52A 1.304(3) . ?
C52A O52A 1.309(3) . ?
C52A C1F 1.486(3) . ?
C1F C2F 1.388(3) . ?
C1F C6F 1.399(3) . ?
C2F C3F 1.382(4) . ?
C3F C4F 1.385(4) . ?
C4F C5F 1.379(4) . ?
C5F C6F 1.378(4) . ?
C6A N6A 1.311(3) . ?
N1B C2B 1.391(3) . ?
N1B C6B 1.394(3) . ?
N1B C1B 1.456(3) . ?
C2B O2B 1.210(3) . ?
C2B N3B 1.371(3) . ?
N3B C4B 1.389(3) . ?
N3B C3B 1.475(3) . ?
C4B O4B 1.224(3) . ?
C4B C5B 1.438(3) . ?
C5B C51B 1.400(3) . ?
C5B C6B 1.423(3) . ?
C51B N51B 1.299(3) . ?
N51B N52B 1.391(2) . ?
N52B C52B 1.324(3) . ?
N52B O1D 2.773(3) . ?
O52B C52B 1.267(3) . ?
C52B C1G 1.475(3) . ?
C1G C2G 1.387(3) . ?
C1G C6G 1.391(3) . ?
C2G C3G 1.381(4) . ?
C3G C4G 1.368(5) . ?
C4G C5G 1.371(4) . ?
C5G C6G 1.392(3) . ?
C6B N6B 1.311(3) . ?
C1D O1D 1.216(4) . ?
C1D N1D 1.323(4) . ?
N1D C2D 1.426(4) . ?
N1D C3D 1.442(5) . ?
C1E O1E 1.173(6) . ?
C1E N1E 1.356(7) . ?
N1E C3E 1.382(7) . ?
N1E C2E 1.409(7) . ?
